data_4500111
loop_
_publ_author_name
'Zhang, Jinfang'
'Meng, Suci'
'Song, Yinglin'
'Zhou, Yimeng'
'Cao, Yuan'
'Li, Jianghua'
'Zhao, Huajian'
'Hu, Jingchun'
'Wu, Jinhua'
'Humphrey, Mark G.'
'Zhang, Chi'

_publ_section_title
;
 Syntheses, Structural, Theoretical, and Nonlinear Optical Studies of
 Non-Interpenetrating Three-Dimensional Nest-Shaped-Cluster
 [MoOS3Cu3]-Based Coordination Polymers
;
_journal_issue 1
_journal_name_full 'Crystal Growth &amp; Design'
_journal_page_first 100
_journal_paper_doi 10.1021/cg1009779
_journal_volume 11
_journal_year 2011
_chemical_formula_sum 'C15 H36 Cu3 Mo N7 O4 S3'
_chemical_formula_weight 761.31
_chemical_name_systematic
; 
 ? 
;
_space_group_IT_number 186
_symmetry_cell_setting hexagonal
_symmetry_space_group_name_Hall 'P 6c -2c'
_symmetry_space_group_name_H-M 'P 63 m c'
_atom_sites_solution_hydrogens geom
_atom_sites_solution_primary direct
_atom_sites_solution_secondary difmap
_audit_creation_method SHELXL-97
_cell_angle_alpha 90.00
_cell_angle_beta 90.00
_cell_angle_gamma 120.00
_cell_formula_units_Z 2
_cell_length_a 13.5715(17)
_cell_length_b 13.5715(17)
_cell_length_c 8.7125(12)
_cell_measurement_reflns_used 5719
_cell_measurement_temperature 213(2)
_cell_measurement_theta_max 25.3491
_cell_measurement_theta_min 2.9999
_cell_volume 1389.7(3)
_computing_cell_refinement 'CrystalClear (Rigaku Corp., 2000)'
_computing_data_collection 'CrystalClear (Rigaku Corp., 2000)'
_computing_data_reduction 'CrystalClear (Rigaku Corp., 2000)'
_computing_molecular_graphics 'SHELXL-97 (Sheldrick, 1997)'
_computing_publication_material 'SHELXL-97 (Sheldrick, 1997)'
_computing_structure_refinement 'SHELXL-97 (Sheldrick, 1997)'
_computing_structure_solution 'SHELXS-97 (Sheldrick, 1990)'
_diffrn_ambient_temperature 213(2)
_diffrn_detector_area_resol_mean 7.31
_diffrn_measured_fraction_theta_full 0.996
_diffrn_measured_fraction_theta_max 0.996
_diffrn_measurement_device_type 'Rigaku Mercury'
_diffrn_measurement_method \w
_diffrn_radiation_monochromator graphite
_diffrn_radiation_source 'fine-focus sealed tube'
_diffrn_radiation_type MoK\a
_diffrn_radiation_wavelength 0.71070
_diffrn_reflns_av_R_equivalents 0.0307
_diffrn_reflns_av_sigmaI/netI 0.0134
_diffrn_reflns_limit_h_max 16
_diffrn_reflns_limit_h_min -16
_diffrn_reflns_limit_k_max 16
_diffrn_reflns_limit_k_min -16
_diffrn_reflns_limit_l_max 9
_diffrn_reflns_limit_l_min -10
_diffrn_reflns_number 13084
_diffrn_reflns_theta_full 25.35
_diffrn_reflns_theta_max 25.35
_diffrn_reflns_theta_min 3.00
_exptl_absorpt_coefficient_mu 2.964
_exptl_absorpt_correction_T_max 0.6028
_exptl_absorpt_correction_T_min 0.3988
_exptl_absorpt_correction_type multi-scan
_exptl_absorpt_process_details 'Jacobson, R. (1998) Private communication'
_exptl_crystal_colour 'Deep Red'
_exptl_crystal_density_diffrn 1.819
_exptl_crystal_density_method 'not measured'
_exptl_crystal_description Block
_exptl_crystal_F_000 768
_exptl_crystal_size_max 0.38
_exptl_crystal_size_mid 0.20
_exptl_crystal_size_min 0.19
_refine_diff_density_max 0.736
_refine_diff_density_min -0.317
_refine_diff_density_rms 0.089
_refine_ls_abs_structure_details 'Flack H D (1983), Acta Cryst. A39, 876-881'
_refine_ls_abs_structure_Flack 0.57(3)
_refine_ls_extinction_method none
_refine_ls_goodness_of_fit_ref 1.117
_refine_ls_hydrogen_treatment constr
_refine_ls_matrix_type full
_refine_ls_number_parameters 68
_refine_ls_number_reflns 961
_refine_ls_number_restraints 1
_refine_ls_restrained_S_all 1.116
_refine_ls_R_factor_all 0.0292
_refine_ls_R_factor_gt 0.0291
_refine_ls_shift/su_max 0.001
_refine_ls_shift/su_mean 0.000
_refine_ls_structure_factor_coef Fsqd
_refine_ls_weighting_details 'calc w=1/[\s^2^(Fo^2^)+(0.0495P)^2^+2.1403P] where P=(Fo^2^+2Fc^2^)/3'
_refine_ls_weighting_scheme calc
_refine_ls_wR_factor_gt 0.0785
_refine_ls_wR_factor_ref 0.0785
_reflns_number_gt 958
_reflns_number_total 961
_reflns_threshold_expression >2sigma(I)
_cod_data_source_file cg1009779_si_002.cif
_cod_data_source_block c372b
_cod_depositor_comments
;
The following automatic conversions were performed:

'_exptl_absorpt_correction_type' value 'Multi-scan' changed to
'multi-scan' according to
/home/saulius/struct/CIF-dictionaries/cif_core.dic dictionary named
'cif_core.dic' version 2.4.1 from 2010-06-29.

Automatic conversion script
Id: cif_fix_values 1715 2011-07-08 13:25:40Z adriana 
;
_cod_original_sg_symbol_H-M P63mc
_cod_database_code 4500111

loop_
_symmetry_equiv_pos_as_xyz
'x, y, z'
'x-y, x, z+1/2'
'-y, x-y, z'
'-x, -y, z+1/2'
'-x+y, -x, z'
'y, -x+y, z+1/2'
'y, x, z+1/2'
'-x+y, y, z'
'-x, -x+y, z+1/2'
'-y, -x, z'
'x-y, -y, z+1/2'
'x, x-y, z'

loop_
_atom_site_label
_atom_site_type_symbol
_atom_site_fract_x
_atom_site_fract_y
_atom_site_fract_z
_atom_site_U_iso_or_equiv
_atom_site_adp_type
_atom_site_occupancy
_atom_site_symmetry_multiplicity
_atom_site_calc_flag
_atom_site_refinement_flags
Mo1 Mo 0.6667 0.3333 0.34381(9) 0.0167(2) Uani 1 6 d S
Cu1 Cu 0.56130(3) 0.12259(6) 0.47813(9) 0.0249(2) Uani 1 2 d S
S1 S 0.48745(12) 0.24372(6) 0.43684(18) 0.0229(4) Uani 1 2 d S
O1 O 0.6667 0.3333 0.1495(9) 0.0317(19) Uani 1 6 d S
N1 N 0.4876(2) -0.0248(4) 0.7713(6) 0.0244(11) Uani 1 2 d S
C1 C 0.5140(3) 0.0280(5) 0.6599(7) 0.0241(13) Uani 1 2 d S
N3 N 0.1745(2) 0.3491(5) 0.4281(7) 0.0312(12) Uani 1 2 d S
C2 C 0.1724(7) 0.3448(14) 0.5937(13) 0.104(5) Uani 1 2 d S
H2A H 0.1332 0.2661 0.6271 0.156 Uiso 1 2 calc SR
H2B H 0.1329 0.3826 0.6326 0.156 Uiso 0.50 1 calc PR
H2C H 0.2497 0.3828 0.6326 0.156 Uiso 0.50 1 calc PR
C3 C 0.2360(4) 0.4720(8) 0.3813(12) 0.066(3) Uani 1 2 d S
H3A H 0.2387 0.4773 0.2702 0.099 Uiso 1 2 calc SR
H3B H 0.3129 0.5090 0.4217 0.099 Uiso 0.50 1 calc PR
H3C H 0.1961 0.5090 0.4216 0.099 Uiso 0.50 1 calc PR
C4 C 0.0548(7) 0.2898(8) 0.383(2) 0.143(6) Uani 1 1 d .
H4A H 0.0156 0.2157 0.4314 0.214 Uiso 1 1 calc R
H4B H 0.0493 0.2804 0.2719 0.214 Uiso 1 1 calc R
H4C H 0.0200 0.3341 0.4140 0.214 Uiso 1 1 calc R
O2 O 0.0504(4) -0.0504(4) 0.086(2) 0.172(6) Uani 1 2 d S
N2 N 0.0000 0.0000 0.098(3) 0.089(6) Uani 1 6 d S

loop_
_atom_site_aniso_label
_atom_site_aniso_U_11
_atom_site_aniso_U_22
_atom_site_aniso_U_33
_atom_site_aniso_U_23
_atom_site_aniso_U_13
_atom_site_aniso_U_12
Mo1 0.0183(3) 0.0183(3) 0.0134(4) 0.000 0.000 0.00915(13)
Cu1 0.0256(3) 0.0252(4) 0.0239(4) 0.0064(3) 0.00320(16) 0.01260(19)
S1 0.0171(6) 0.0184(5) 0.0328(10) 0.0001(3) 0.0002(5) 0.0086(3)
O1 0.041(3) 0.041(3) 0.013(4) 0.000 0.000 0.0205(15)
N1 0.034(2) 0.015(2) 0.018(2) 0.0032(19) 0.0016(9) 0.0076(12)
C1 0.0196(19) 0.027(3) 0.028(3) -0.004(3) -0.0019(14) 0.0137(16)
N3 0.0234(19) 0.036(3) 0.039(3) -0.010(3) -0.0049(13) 0.0179(14)
C2 0.129(9) 0.128(13) 0.055(7) 0.040(8) 0.020(4) 0.064(6)
C3 0.068(4) 0.069(6) 0.061(8) 0.020(5) 0.010(2) 0.034(3)
C4 0.052(5) 0.089(6) 0.277(17) -0.014(9) -0.079(8) 0.027(5)
O2 0.133(8) 0.133(8) 0.285(18) 0.021(5) -0.021(5) 0.094(9)
N2 0.051(5) 0.051(5) 0.165(18) 0.000 0.000 0.025(2)

loop_
_atom_type_symbol
_atom_type_description
_atom_type_scat_dispersion_real
_atom_type_scat_dispersion_imag
_atom_type_scat_source
C C 0.0033 0.0016 'International Tables Vol C Tables 4.2.6.8 and 6.1.1.4'
H H 0.0000 0.0000 'International Tables Vol C Tables 4.2.6.8 and 6.1.1.4'
Cu Cu 0.3201 1.2651 'International Tables Vol C Tables 4.2.6.8 and 6.1.1.4'
Mo Mo -1.6832 0.6857 'International Tables Vol C Tables 4.2.6.8 and 6.1.1.4'
N N 0.0061 0.0033 'International Tables Vol C Tables 4.2.6.8 and 6.1.1.4'
O O 0.0106 0.0060 'International Tables Vol C Tables 4.2.6.8 and 6.1.1.4'
S S 0.1246 0.1234 'International Tables Vol C Tables 4.2.6.8 and 6.1.1.4'

loop_
_geom_angle_atom_site_label_1
_geom_angle_atom_site_label_2
_geom_angle_atom_site_label_3
_geom_angle
_geom_angle_site_symmetry_1
_geom_angle_site_symmetry_3
O1 Mo1 S1 111.05(4) . 3_655
O1 Mo1 S1 111.05(4) . 5_665
S1 Mo1 S1 107.85(5) 3_655 5_665
O1 Mo1 S1 111.05(4) . .
S1 Mo1 S1 107.85(5) 3_655 .
S1 Mo1 S1 107.85(5) 5_665 .
O1 Mo1 Cu1 115.29(2) . 3_655
S1 Mo1 Cu1 54.876(14) 3_655 3_655
S1 Mo1 Cu1 54.876(14) 5_665 3_655
S1 Mo1 Cu1 133.66(5) . 3_655
O1 Mo1 Cu1 115.29(2) . .
S1 Mo1 Cu1 54.876(14) 3_655 .
S1 Mo1 Cu1 133.66(5) 5_665 .
S1 Mo1 Cu1 54.876(14) . .
Cu1 Mo1 Cu1 103.08(3) 3_655 .
O1 Mo1 Cu1 115.29(2) . 5_665
S1 Mo1 Cu1 133.66(5) 3_655 5_665
S1 Mo1 Cu1 54.876(14) 5_665 5_665
S1 Mo1 Cu1 54.876(14) . 5_665
Cu1 Mo1 Cu1 103.08(3) 3_655 5_665
Cu1 Mo1 Cu1 103.08(3) . 5_665
C1 Cu1 N1 112.4(2) . 4_654
C1 Cu1 S1 118.37(10) . 3_655
N1 Cu1 S1 101.39(9) 4_654 3_655
C1 Cu1 S1 118.37(10) . .
N1 Cu1 S1 101.39(9) 4_654 .
S1 Cu1 S1 102.33(7) 3_655 .
C1 Cu1 Mo1 150.37(18) . .
N1 Cu1 Mo1 97.25(14) 4_654 .
S1 Cu1 Mo1 52.03(4) 3_655 .
S1 Cu1 Mo1 52.03(4) . .
Mo1 S1 Cu1 73.10(4) . 5_665
Mo1 S1 Cu1 73.10(4) . .
Cu1 S1 Cu1 132.69(7) 5_665 .
C1 N1 Cu1 180.0(5) . 4_655
N1 C1 Cu1 177.5(5) . .
C2 N3 C4 104.8(8) . .
C2 N3 C4 104.8(8) . 8
C4 N3 C4 113.5(11) . 8
C2 N3 C3 107.8(9) . .
C4 N3 C3 112.6(5) . .
C4 N3 C3 112.6(5) 8 .
N3 C2 H2A 109.5 . .
N3 C2 H2B 109.5 . .
H2A C2 H2B 109.5 . .
N3 C2 H2C 109.5 . .
H2A C2 H2C 109.5 . .
H2B C2 H2C 109.5 . .
N3 C3 H3A 109.5 . .
N3 C3 H3B 109.5 . .
H3A C3 H3B 109.5 . .
N3 C3 H3C 109.5 . .
H3A C3 H3C 109.5 . .
H3B C3 H3C 109.5 . .
N3 C4 H4A 109.5 . .
N3 C4 H4B 109.5 . .
H4A C4 H4B 109.5 . .
N3 C4 H4C 109.5 . .
H4A C4 H4C 109.5 . .
H4B C4 H4C 109.5 . .
O2 N2 O2 119.2(5) 5 3
O2 N2 O2 119.2(5) 5 .
O2 N2 O2 119.2(5) 3 .

loop_
_geom_bond_atom_site_label_1
_geom_bond_atom_site_label_2
_geom_bond_distance
_geom_bond_site_symmetry_2
Mo1 O1 1.693(8) .
Mo1 S1 2.2570(16) 3_655
Mo1 S1 2.2570(16) 5_665
Mo1 S1 2.2570(16) .
Mo1 Cu1 2.7395(9) 3_655
Mo1 Cu1 2.7395(9) .
Mo1 Cu1 2.7395(9) 5_665
Cu1 C1 1.935(6) .
Cu1 N1 2.137(5) 4_654
Cu1 S1 2.3418(8) 3_655
Cu1 S1 2.3418(8) .
S1 Cu1 2.3418(8) 5_665
N1 C1 1.152(8) .
N1 Cu1 2.137(5) 4_655
N3 C2 1.443(13) .
N3 C4 1.462(7) .
N3 C4 1.462(7) 8
N3 C3 1.501(11) .
C2 H2A 0.9700 .
C2 H2B 0.9700 .
C2 H2C 0.9700 .
C3 H3A 0.9700 .
C3 H3B 0.9700 .
C3 H3C 0.9700 .
C4 H4A 0.9700 .
C4 H4B 0.9700 .
C4 H4C 0.9700 .
O2 N2 1.189(11) .
N2 O2 1.189(11) 5
N2 O2 1.189(11) 3
